data_8100969
loop_
_publ_author_name
'Schneider, G. M.'
'Tuma, D.'
'Winter, M.'
'Wagner, B.'

_publ_section_title
;Crystal structure of 1,4-bis(ethylamino)anthracene-9,10-dione,
 C~18~H~18~N~2~O~2~
;
_journal_issue 2
_journal_name_full 'Zeitschrift f\"ur Kristallographie - New Crystal Structures'
_journal_page_first 299
_journal_page_last 300
_journal_volume 216
_journal_year 2001
_chemical_formula_sum 'C18 H18 N2 O2'
_chemical_formula_weight 294.34
_space_group_IT_number 15
_symmetry_cell_setting monoclinic
_symmetry_space_group_name_Hall '-C 2yc'
_symmetry_space_group_name_H-M 'C 1 2/c 1'
_cell_angle_alpha 90.00
_cell_angle_beta 106.495(13)
_cell_angle_gamma 90.00
_cell_formula_units_Z 4
_cell_length_a 14.1614(16)
_cell_length_b 15.5672(11)
_cell_length_c 6.9883(8)
_cell_measurement_temperature 293(2)
_cell_volume 1477.2(3)
_diffrn_ambient_temperature 293(2)
_exptl_crystal_density_diffrn 1.324
_cod_original_sg_symbol_H-M 'C 2/c'
_cod_database_code 8100969

loop_
_symmetry_equiv_pos_as_xyz
'x, y, z'
'x, -y, z+1/2'
'x+1/2, y+1/2, z'
'x+1/2, -y+1/2, z+1/2'
'-x, -y, -z'
'-x, y, -z-1/2'
'-x+1/2, -y+1/2, -z'
'-x+1/2, y+1/2, -z-1/2'

loop_
_atom_site_label
_atom_site_type_symbol
_atom_site_fract_x
_atom_site_fract_y
_atom_site_fract_z
_atom_site_U_iso_or_equiv
_atom_site_adp_type
_atom_site_occupancy
_atom_site_symmetry_multiplicity
_atom_site_Wyckoff_symbol
_atom_site_calc_flag
_atom_site_refinement_flags
_atom_site_disorder_assembly
_atom_site_disorder_group
O1 O -0.19297(13) 0.38406(11) 0.0422(3) 0.0603(7) Uani 1 8 f d . . .
N1 N -0.19765(18) 0.55013(13) 0.0429(4) 0.0577(8) Uani 1 8 f d . . .
H1 H -0.2274 0.5022 0.0051 0.069 Uiso 1 8 f calc R . .
C1 C -0.1014(2) 0.54607(17) 0.1446(4) 0.0475(9) Uani 1 8 f d . . .
C2 C -0.04842(19) 0.62401(16) 0.2006(4) 0.0553(9) Uani 1 8 f d . . .
H2 H -0.0813 0.6761 0.1685 0.066 Uiso 1 8 f calc R . .
C7 C -0.04884(19) 0.1524(2) 0.1968(4) 0.0689(11) Uani 1 8 f d . . .
H7 H -0.0817 0.1006 0.1607 0.083 Uiso 1 8 f calc R . .
C8 C -0.0982(2) 0.22822(16) 0.1436(4) 0.0554(9) Uani 1 8 f d . . .
H8 H -0.1646 0.2276 0.0723 0.066 Uiso 1 8 f calc R . .
C9 C -0.1031(2) 0.38752(17) 0.1382(4) 0.0448(8) Uani 1 8 f d . . .
C11 C -0.05105(17) 0.46749(17) 0.1960(4) 0.0425(8) Uani 1 8 f d . . .
C14 C -0.04957(17) 0.30654(16) 0.1960(4) 0.0426(8) Uani 1 8 f d . . .
C15 C -0.2554(2) 0.62758(18) -0.0082(5) 0.0625(9) Uani 1 8 f d . . .
H15A H -0.2258 0.6650 -0.0860 0.075 Uiso 1 8 f calc R . .
H15B H -0.2562 0.6578 0.1127 0.075 Uiso 1 8 f calc R . .
C16 C -0.3603(2) 0.60593(19) -0.1280(4) 0.0838(11) Uani 1 8 f d . . .
H16A H -0.3975 0.6580 -0.1632 0.126 Uiso 1 8 f calc R . .
H16B H -0.3902 0.5704 -0.0491 0.126 Uiso 1 8 f calc R . .
H16C H -0.3593 0.5757 -0.2471 0.126 Uiso 1 8 f calc R . .

loop_
_atom_site_aniso_label
_atom_site_aniso_U_11
_atom_site_aniso_U_22
_atom_site_aniso_U_33
_atom_site_aniso_U_23
_atom_site_aniso_U_13
_atom_site_aniso_U_12
O1 0.0414(13) 0.0560(14) 0.0729(16) 0.0007(12) -0.0010(12) 0.0028(12)
N1 0.0560(18) 0.0470(17) 0.0640(19) -0.0054(14) 0.0070(15) 0.0090(16)
C1 0.051(2) 0.046(2) 0.046(2) -0.0023(17) 0.0145(18) -0.0016(18)
C2 0.064(2) 0.0417(18) 0.063(3) 0.0057(17) 0.023(2) 0.0028(16)
C7 0.077(3) 0.0453(18) 0.077(3) 0.002(2) 0.009(2) -0.0044(19)
C8 0.052(2) 0.045(2) 0.062(2) -0.001(2) 0.0047(17) -0.0041(19)
C9 0.045(2) 0.0434(19) 0.044(2) 0.0007(17) 0.0097(17) 0.0034(19)
C11 0.045(2) 0.0402(16) 0.041(2) -0.0003(18) 0.0093(17) 0.0013(16)
C14 0.040(2) 0.0421(17) 0.044(2) 0.0030(17) 0.0096(17) -0.0004(15)
C15 0.061(2) 0.054(2) 0.072(2) 0.0107(17) 0.0167(17) 0.0235(18)
C16 0.064(2) 0.080(2) 0.093(3) 0.007(2) -0.0009(19) 0.028(2)

loop_
_geom_bond_atom_site_label_1
_geom_bond_atom_site_label_2
_geom_bond_distance
_geom_bond_site_symmetry_2
_geom_bond_publ_flag
O1 C9 1.260(3) . ?
N1 C1 1.348(3) . ?
N1 C15 1.444(3) . ?
N1 H1 0.8600 . ?
C1 C11 1.410(3) . ?
C1 C2 1.422(3) . ?
C2 C2 1.349(5) 6_556 ?
C2 H2 0.9300 . ?
C7 C8 1.369(3) . ?
C7 C7 1.372(5) 6_556 ?
C7 H7 0.9300 . ?
C8 C14 1.397(3) . ?
C8 H8 0.9300 . ?
C9 C11 1.445(3) . ?
C9 C14 1.468(3) . ?
C11 C11 1.428(5) 6_556 ?
C14 C14 1.393(5) 6_556 ?
C15 C16 1.521(4) . ?
C15 H15A 0.9700 . ?
C15 H15B 0.9700 . ?
C16 H16A 0.9600 . ?
C16 H16B 0.9600 . ?
C16 H16C 0.9600 . ?
